data_7107416
loop_
_publ_author_name
'Witold Bloch'
'Christopher Sumby'

_publ_section_title
;
 Guest-induced crystal-to-crystal expansion and contraction of a 3-D
 porous coordination polymer
;
_journal_name_full Chem.Commun.
_journal_page_first 2534
_journal_paper_doi 10.1039/c2cc17440e
_journal_volume 48
_journal_year 2012
_chemical_formula_sum 'C12 H14 Ag Cl N4 O5'
_chemical_formula_weight 437.59
_chemical_name_systematic
;
?
;
_space_group_IT_number 148
_symmetry_cell_setting trigonal
_symmetry_space_group_name_Hall '-R 3'
_symmetry_space_group_name_H-M 'R -3 :H'
_atom_sites_solution_hydrogens geom
_atom_sites_solution_primary direct
_atom_sites_solution_secondary difmap
_audit_creation_method SHELXL-97
_cell_angle_alpha 90.00
_cell_angle_beta 90.00
_cell_angle_gamma 120.00
_cell_formula_units_Z 18
_cell_length_a 28.3534(15)
_cell_length_b 28.3534(15)
_cell_length_c 13.9544(19)
_cell_measurement_reflns_used 4358
_cell_measurement_temperature 150(2)
_cell_measurement_theta_max 29.1540
_cell_measurement_theta_min 2.4834
_cell_volume 9715.2(15)
_computing_cell_refinement
;
CrysAlisPro, Agilent Technologies,
Version 1.171.35.11 (release 16-05-2011 CrysAlis171 .NET)
(compiled May 16 2011,17:55:39)
;
_computing_data_collection
;
CrysAlisPro, Agilent Technologies,
Version 1.171.35.11 (release 16-05-2011 CrysAlis171 .NET)
(compiled May 16 2011,17:55:39)
;
_computing_data_reduction
;
CrysAlisPro, Agilent Technologies,
Version 1.171.35.11 (release 16-05-2011 CrysAlis171 .NET)
(compiled May 16 2011,17:55:39)
;
_computing_molecular_graphics 'X-Seed (Barbour, 2003)'
_computing_publication_material 'CIFTAB (Sheldrick)'
_computing_structure_refinement 'SHELXL-97 (Sheldrick, 1997)'
_computing_structure_solution 'SHELXS-97 (Sheldrick, 1990)'
_diffrn_ambient_temperature 150.0
_diffrn_detector_area_resol_mean 16.1695
_diffrn_measured_fraction_theta_full 0.995
_diffrn_measured_fraction_theta_max 0.893
_diffrn_measurement_details
;
1 omega -90.00 29.00 1.0000 17.5500
omega____ theta____ kappa____ phi______ frames
- -19.7838 0.0000 30.0000 119

2 omega -13.00 90.00 1.0000 17.5500
omega____ theta____ kappa____ phi______ frames
- 18.9244 77.0000 -120.0000 103

3 omega 34.00 85.00 1.0000 17.5500
omega____ theta____ kappa____ phi______ frames
- 18.9244 179.0000 150.0000 51

4 omega -54.00 46.00 1.0000 17.5500
omega____ theta____ kappa____ phi______ frames
- 18.9244 -37.0000 120.0000 100

;
_diffrn_measurement_device_type 'Xcalibur, Eos'
_diffrn_measurement_method '\w scans'
_diffrn_radiation_monochromator graphite
_diffrn_radiation_source 'Enhance (Mo) X-ray Source'
_diffrn_radiation_type 'Mo K\a'
_diffrn_radiation_wavelength 0.7107
_diffrn_reflns_av_R_equivalents 0.0746
_diffrn_reflns_av_sigmaI/netI 0.1099
_diffrn_reflns_limit_h_max 35
_diffrn_reflns_limit_h_min -37
_diffrn_reflns_limit_k_max 35
_diffrn_reflns_limit_k_min -36
_diffrn_reflns_limit_l_max 17
_diffrn_reflns_limit_l_min -18
_diffrn_reflns_number 21843
_diffrn_reflns_theta_full 27.00
_diffrn_reflns_theta_max 29.22
_diffrn_reflns_theta_min 2.49
_exptl_absorpt_coefficient_mu 1.079
_exptl_absorpt_correction_T_max 1.00000
_exptl_absorpt_correction_T_min 0.20336
_exptl_absorpt_correction_type multi-scan
_exptl_absorpt_process_details
;
CrysAlisPro, Agilent Technologies,
Version 1.171.35.11 (release 16-05-2011 CrysAlis171 .NET)
(compiled May 16 2011,17:55:39)
Empirical absorption correction using spherical harmonics,
implemented in SCALE3 ABSPACK scaling algorithm.
;
_exptl_crystal_colour colourless
_exptl_crystal_density_diffrn 1.346
_exptl_crystal_density_method 'not measured'
_exptl_crystal_description block
_exptl_crystal_F_000 3924
_exptl_crystal_size_max 0.38
_exptl_crystal_size_mid 0.24
_exptl_crystal_size_min 0.19
_platon_squeeze_details
;
;
_refine_diff_density_max 3.332
_refine_diff_density_min -1.114
_refine_diff_density_rms 0.186
_refine_ls_extinction_method none
_refine_ls_goodness_of_fit_ref 1.200
_refine_ls_hydrogen_treatment constr
_refine_ls_matrix_type full
_refine_ls_number_parameters 208
_refine_ls_number_reflns 5230
_refine_ls_number_restraints 14
_refine_ls_restrained_S_all 1.203
_refine_ls_R_factor_all 0.2050
_refine_ls_R_factor_gt 0.1306
_refine_ls_shift/su_max 0.000
_refine_ls_shift/su_mean 0.000
_refine_ls_structure_factor_coef Fsqd
_refine_ls_weighting_details 'calc w=1/[\s^2^(Fo^2^)+(0.2000P)^2^+0.0000P] where P=(Fo^2^+2Fc^2^)/3'
_refine_ls_weighting_scheme calc
_refine_ls_wR_factor_gt 0.3826
_refine_ls_wR_factor_ref 0.4174
_reflns_number_gt 2435
_reflns_number_total 5230
_reflns_threshold_expression >2sigma(I)
_cod_data_source_file c2cc17440e.txt
_cod_data_source_block 1ace
_cod_original_sg_symbol_H-M R-3
_cod_database_code 7107416

loop_
_symmetry_equiv_pos_as_xyz
'x, y, z'
'-y, x-y, z'
'-x+y, -x, z'
'x+2/3, y+1/3, z+1/3'
'-y+2/3, x-y+1/3, z+1/3'
'-x+y+2/3, -x+1/3, z+1/3'
'x+1/3, y+2/3, z+2/3'
'-y+1/3, x-y+2/3, z+2/3'
'-x+y+1/3, -x+2/3, z+2/3'
'-x, -y, -z'
'y, -x+y, -z'
'x-y, x, -z'
'-x+2/3, -y+1/3, -z+1/3'
'y+2/3, -x+y+1/3, -z+1/3'
'x-y+2/3, x+1/3, -z+1/3'
'-x+1/3, -y+2/3, -z+2/3'
'y+1/3, -x+y+2/3, -z+2/3'
'x-y+1/3, x+2/3, -z+2/3'

loop_
_atom_site_label
_atom_site_type_symbol
_atom_site_fract_x
_atom_site_fract_y
_atom_site_fract_z
_atom_site_U_iso_or_equiv
_atom_site_adp_type
_atom_site_occupancy
_atom_site_symmetry_multiplicity
_atom_site_calc_flag
_atom_site_refinement_flags
Ag1 Ag 0.26961(4) 0.19888(3) 0.39475(8) 0.0785(6) Uani 1 1 d .
N24 N 0.1374(3) 0.2560(3) 0.5515(8) 0.065(2) Uani 1 1 d .
C22 C 0.1684(4) 0.2259(4) 0.4201(9) 0.064(3) Uani 1 1 d .
C32 C 0.2165(4) 0.2510(4) 0.2636(8) 0.063(3) Uani 1 1 d .
C31 C 0.2169(4) 0.2903(4) 0.2064(8) 0.064(3) Uani 1 1 d .
H31 H 0.1850 0.2932 0.2035 0.077 Uiso 1 1 calc R
N33 N 0.2635(4) 0.2498(3) 0.2738(7) 0.068(2) Uani 1 1 d .
N21 N 0.2069(3) 0.2240(4) 0.4774(8) 0.071(3) Uani 1 1 d .
C23 C 0.1345(4) 0.2425(4) 0.4600(11) 0.068(3) Uani 1 1 d .
H23 H 0.1082 0.2442 0.4204 0.081 Uiso 1 1 calc R
C2 C 0.1667(4) 0.2103(4) 0.3188(9) 0.069(3) Uani 1 1 d .
H2A H 0.1338 0.2071 0.2882 0.082 Uiso 1 1 calc R
H2B H 0.1640 0.1741 0.3157 0.082 Uiso 1 1 calc R
C34 C 0.3068(4) 0.2847(5) 0.2286(9) 0.076(3) Uani 1 1 d .
H34 H 0.3398 0.2839 0.2347 0.092 Uiso 1 1 calc R
C25 C 0.1733(5) 0.2537(5) 0.6052(10) 0.076(3) Uani 1 1 d .
H25 H 0.1747 0.2620 0.6715 0.091 Uiso 1 1 calc R
C26 C 0.2099(5) 0.2397(6) 0.5682(11) 0.079(3) Uani 1 1 d .
H26 H 0.2377 0.2412 0.6083 0.095 Uiso 1 1 calc R
N36 N 0.2595(3) 0.3246(4) 0.1549(8) 0.078(3) Uani 1 1 d .
C35 C 0.3042(4) 0.3240(5) 0.1697(9) 0.079(4) Uani 1 1 d .
H35 H 0.3367 0.3510 0.1399 0.095 Uiso 1 1 calc R
Cl40 Cl 0.46000(12) 0.38874(12) 0.1349(3) 0.0838(11) Uani 1 1 d .
O44 O 0.4300(4) 0.3310(4) 0.1309(9) 0.118(4) Uani 1 1 d .
O42 O 0.4453(8) 0.4071(6) 0.0545(12) 0.186(7) Uani 1 1 d .
O41 O 0.4405(9) 0.3983(9) 0.2204(13) 0.213(9) Uani 1 1 d .
O43 O 0.5148(5) 0.4069(6) 0.1514(16) 0.204(9) Uani 1 1 d .
O53 O 0.3514(7) 0.2033(9) 0.2856(13) 0.197(8) Uani 1 1 d D
C50 C 0.3979(9) 0.2109(9) 0.2822(15) 0.158(9) Uani 1 1 d D
C52 C 0.4076(13) 0.1723(17) 0.226(2) 0.260(18) Uani 1 1 d U
H52A H 0.3739 0.1460 0.1941 0.390 Uiso 1 1 calc R
H52B H 0.4194 0.1529 0.2696 0.390 Uiso 1 1 calc R
H52C H 0.4360 0.1923 0.1785 0.390 Uiso 1 1 calc R
C51 C 0.4475(11) 0.249(2) 0.340(2) 0.40(3) Uani 1 1 d DU
H51A H 0.4403 0.2744 0.3755 0.602 Uiso 1 1 calc R
H51B H 0.4785 0.2692 0.2967 0.602 Uiso 1 1 calc R
H51C H 0.4560 0.2276 0.3850 0.602 Uiso 1 1 calc R

loop_
_atom_site_aniso_label
_atom_site_aniso_U_11
_atom_site_aniso_U_22
_atom_site_aniso_U_33
_atom_site_aniso_U_23
_atom_site_aniso_U_13
_atom_site_aniso_U_12
Ag1 0.0655(6) 0.0506(6) 0.1322(12) -0.0007(4) -0.0111(5) 0.0385(4)
N24 0.045(4) 0.043(4) 0.107(8) 0.011(5) 0.001(5) 0.023(4)
C22 0.036(5) 0.054(6) 0.101(9) 0.013(6) 0.014(5) 0.023(4)
C32 0.053(6) 0.056(6) 0.082(8) -0.010(5) -0.009(5) 0.028(5)
C31 0.047(5) 0.058(6) 0.093(8) 0.000(6) -0.003(5) 0.031(5)
N33 0.061(5) 0.052(5) 0.108(7) 0.015(5) 0.012(5) 0.040(4)
N21 0.036(4) 0.060(5) 0.118(9) 0.013(5) -0.002(5) 0.024(4)
C23 0.043(5) 0.041(5) 0.120(11) 0.009(6) -0.008(6) 0.021(4)
C2 0.040(5) 0.037(5) 0.118(10) 0.007(5) -0.007(5) 0.011(4)
C34 0.049(6) 0.081(8) 0.113(10) 0.012(7) 0.019(6) 0.042(6)
C25 0.064(7) 0.073(7) 0.103(9) 0.024(7) 0.009(6) 0.044(6)
C26 0.059(7) 0.096(9) 0.094(10) 0.014(7) 0.003(6) 0.047(7)
N36 0.045(5) 0.058(5) 0.136(9) 0.025(5) 0.016(5) 0.030(4)
C35 0.044(6) 0.085(8) 0.112(10) 0.010(7) -0.009(6) 0.035(6)
Cl40 0.0621(17) 0.0564(16) 0.123(3) -0.0144(17) 0.0061(17) 0.0218(14)
O44 0.082(7) 0.072(6) 0.167(10) 0.032(6) 0.025(6) 0.013(5)
O42 0.28(2) 0.111(11) 0.195(14) 0.020(9) 0.003(14) 0.121(13)
O41 0.205(17) 0.29(2) 0.195(18) -0.107(15) -0.053(13) 0.164(17)
O43 0.068(7) 0.123(11) 0.42(3) 0.066(13) 0.057(11) 0.044(8)
O53 0.190(16) 0.28(2) 0.227(17) 0.029(14) 0.009(12) 0.195(17)
C50 0.22(3) 0.21(2) 0.140(17) 0.015(15) -0.003(16) 0.18(2)
C52 0.26(3) 0.46(5) 0.22(3) -0.15(3) -0.07(2) 0.30(3)
C51 0.17(3) 0.78(8) 0.26(4) -0.10(5) 0.03(3) 0.24(4)

loop_
_atom_type_symbol
_atom_type_description
_atom_type_scat_dispersion_real
_atom_type_scat_dispersion_imag
_atom_type_scat_source
C C 0.0033 0.0016 'International Tables Vol C Tables 4.2.6.8 and 6.1.1.4'
H H 0.0000 0.0000 'International Tables Vol C Tables 4.2.6.8 and 6.1.1.4'
N N 0.0061 0.0033 'International Tables Vol C Tables 4.2.6.8 and 6.1.1.4'
O O 0.0106 0.0060 'International Tables Vol C Tables 4.2.6.8 and 6.1.1.4'
Cl Cl 0.1484 0.1585 'International Tables Vol C Tables 4.2.6.8 and 6.1.1.4'
Ag Ag -0.8971 1.1015 'International Tables Vol C Tables 4.2.6.8 and 6.1.1.4'

loop_
_geom_angle_atom_site_label_1
_geom_angle_atom_site_label_2
_geom_angle_atom_site_label_3
_geom_angle
_geom_angle_site_symmetry_1
_geom_angle_site_symmetry_3
N24 Ag1 N33 149.5(4) 11_556 .
N24 Ag1 N36 107.1(3) 11_556 5
N33 Ag1 N36 100.8(3) . 5
N24 Ag1 N21 110.4(3) 11_556 .
N33 Ag1 N21 82.6(3) . .
N36 Ag1 N21 87.4(3) 5 .
C25 N24 C23 118.8(10) . .
C25 N24 Ag1 124.6(9) . 12_556
C23 N24 Ag1 115.9(7) . 12_556
N21 C22 C23 118.6(11) . .
N21 C22 C2 117.0(9) . .
C23 C22 C2 124.4(10) . .
N33 C32 C31 118.3(10) . .
N33 C32 C2 118.7(9) . .
C31 C32 C2 123.0(10) . .
N36 C31 C32 123.2(10) . .
N36 C31 H31 118.4 . .
C32 C31 H31 118.4 . .
C34 N33 C32 120.0(9) . .
C34 N33 Ag1 120.1(8) . .
C32 N33 Ag1 118.7(7) . .
C26 N21 C22 117.6(10) . .
C26 N21 Ag1 126.6(7) . .
C22 N21 Ag1 115.6(8) . .
N24 C23 C22 122.3(10) . .
N24 C23 H23 118.8 . .
C22 C23 H23 118.8 . .
C22 C2 C32 112.4(8) . .
C22 C2 H2A 109.1 . .
C32 C2 H2A 109.1 . .
C22 C2 H2B 109.1 . .
C32 C2 H2B 109.1 . .
H2A C2 H2B 107.9 . .
N33 C34 C35 118.9(10) . .
N33 C34 H34 120.6 . .
C35 C34 H34 120.6 . .
N24 C25 C26 121.4(13) . .
N24 C25 H25 119.3 . .
C26 C25 H25 119.3 . .
N21 C26 C25 121.2(11) . .
N21 C26 H26 119.4 . .
C25 C26 H26 119.4 . .
C35 N36 C31 116.5(10) . .
C35 N36 Ag1 118.8(8) . 9_554
C31 N36 Ag1 123.5(7) . 9_554
N36 C35 C34 122.7(11) . .
N36 C35 H35 118.7 . .
C34 C35 H35 118.7 . .
O42 Cl40 O43 119.0(11) . .
O42 Cl40 O41 113.2(12) . .
O43 Cl40 O41 105.4(12) . .
O42 Cl40 O44 106.4(9) . .
O43 Cl40 O44 110.3(8) . .
O41 Cl40 O44 101.0(11) . .
O53 C50 C52 118(2) . .
O53 C50 C51 130(2) . .
C52 C50 C51 111(2) . .
C50 C52 H52A 109.5 . .
C50 C52 H52B 109.5 . .
H52A C52 H52B 109.5 . .
C50 C52 H52C 109.5 . .
H52A C52 H52C 109.5 . .
H52B C52 H52C 109.5 . .
C50 C51 H51A 109.5 . .
C50 C51 H51B 109.5 . .
H51A C51 H51B 109.5 . .
C50 C51 H51C 109.5 . .
H51A C51 H51C 109.5 . .
H51B C51 H51C 109.5 . .

loop_
_geom_bond_atom_site_label_1
_geom_bond_atom_site_label_2
_geom_bond_distance
_geom_bond_site_symmetry_2
Ag1 N24 2.240(9) 11_556
Ag1 N33 2.284(9) .
Ag1 N36 2.399(9) 5
Ag1 N21 2.505(10) .
N24 C25 1.291(14) .
N24 C23 1.324(14) .
N24 Ag1 2.241(9) 12_556
C22 N21 1.374(14) .
C22 C23 1.380(15) .
C22 C2 1.475(16) .
C32 N33 1.357(13) .
C32 C31 1.368(15) .
C32 C2 1.513(15) .
C31 N36 1.321(13) .
C31 H31 0.9500 .
N33 C34 1.292(13) .
N21 C26 1.330(15) .
C23 H23 0.9500 .
C2 H2A 0.9900 .
C2 H2B 0.9900 .
C34 C35 1.414(17) .
C34 H34 0.9500 .
C25 C26 1.384(16) .
C25 H25 0.9500 .
C26 H26 0.9500 .
N36 C35 1.293(12) .
N36 Ag1 2.399(9) 9_554
C35 H35 0.9500 .
Cl40 O42 1.387(16) .
Cl40 O43 1.390(13) .
Cl40 O41 1.398(17) .
Cl40 O44 1.419(10) .
O53 C50 1.226(16) .
C50 C52 1.48(3) .
C50 C51 1.507(19) .
C52 H52A 0.9800 .
C52 H52B 0.9800 .
C52 H52C 0.9800 .
C51 H51A 0.9800 .
C51 H51B 0.9800 .
C51 H51C 0.9800 .

loop_
_geom_torsion_atom_site_label_1
_geom_torsion_atom_site_label_2
_geom_torsion_atom_site_label_3
_geom_torsion_atom_site_label_4
_geom_torsion
_geom_torsion_site_symmetry_1
_geom_torsion_site_symmetry_4
N33 C32 C31 N36 5.4(18) . .
C2 C32 C31 N36 -177.1(11) . .
C31 C32 N33 C34 -1.4(17) . .
C2 C32 N33 C34 -179.0(11) . .
C31 C32 N33 Ag1 165.5(8) . .
C2 C32 N33 Ag1 -12.1(13) . .
N24 Ag1 N33 C34 -106.5(10) 11_556 .
N36 Ag1 N33 C34 49.5(9) 5 .
N21 Ag1 N33 C34 135.4(9) . .
N24 Ag1 N33 C32 86.7(10) 11_556 .
N36 Ag1 N33 C32 -117.4(8) 5 .
N21 Ag1 N33 C32 -31.5(8) . .
C23 C22 N21 C26 -1.6(15) . .
C2 C22 N21 C26 178.0(9) . .
C23 C22 N21 Ag1 -176.4(7) . .
C2 C22 N21 Ag1 3.1(11) . .
N24 Ag1 N21 C26 71.5(10) 11_556 .
N33 Ag1 N21 C26 -137.1(10) . .
N36 Ag1 N21 C26 -35.8(9) 5 .
N24 Ag1 N21 C22 -114.2(7) 11_556 .
N33 Ag1 N21 C22 37.3(7) . .
N36 Ag1 N21 C22 138.5(7) 5 .
C25 N24 C23 C22 0.2(15) . .
Ag1 N24 C23 C22 -171.3(7) 12_556 .
N21 C22 C23 N24 -0.7(15) . .
C2 C22 C23 N24 179.7(9) . .
N21 C22 C2 C32 -68.6(12) . .
C23 C22 C2 C32 111.0(11) . .
N33 C32 C2 C22 78.5(12) . .
C31 C32 C2 C22 -99.0(12) . .
C32 N33 C34 C35 0.7(18) . .
Ag1 N33 C34 C35 -165.9(10) . .
C23 N24 C25 C26 2.5(16) . .
Ag1 N24 C25 C26 173.3(9) 12_556 .
C22 N21 C26 C25 4.3(17) . .
Ag1 N21 C26 C25 178.5(8) . .
N24 C25 C26 N21 -5.0(19) . .
C32 C31 N36 C35 -8.4(18) . .
C32 C31 N36 Ag1 -176.3(8) . 9_554
C31 N36 C35 C34 7.7(19) . .
Ag1 N36 C35 C34 176.2(10) 9_554 .
N33 C34 C35 N36 -4(2) . .

loop_
_platon_squeeze_void_nr
_platon_squeeze_void_average_x
_platon_squeeze_void_average_y
_platon_squeeze_void_average_z
_platon_squeeze_void_volume
_platon_squeeze_void_count_electrons
1 0.000 0.000 -0.005 916.7 11.3
2 0.333 0.667 0.378 918.0 11.1
3 0.667 0.333 0.045 917.9 11.1
